data_1560066
loop_
_publ_author_name
'Rajkumar, Madhu'
'Desiraju, Gautam R.'

_publ_section_title
;
 Quaternary and quinary molecular solids based on structural inequivalence
 and combinatorial approaches: 2-nitroresorcinol and
 4,6-dichlororesorcinol
;
_journal_issue 2
_journal_name_full IUCrJ
_journal_page_first 178
_journal_page_last 185
_journal_paper_doi 10.1107/S2052252520016589
_journal_volume 8
_journal_year 2021
_chemical_formula_sum 'C14 H16 Cl2 N2 O2'
_chemical_formula_weight 315.19
_space_group_crystal_system monoclinic
_space_group_IT_number 14
_space_group_name_Hall '-P 2yn'
_space_group_name_H-M_alt 'P 1 21/n 1'
_atom_sites_solution_hydrogens geom
_audit_creation_method SHELXL-2018/3
_cell_angle_alpha 90
_cell_angle_beta 104.075(16)
_cell_angle_gamma 90
_cell_formula_units_Z 4
_cell_length_a 9.302(3)
_cell_length_b 9.394(2)
_cell_length_c 17.660(6)
_cell_measurement_reflns_used 3729
_cell_measurement_temperature 150(2)
_cell_measurement_theta_max 27.5
_cell_measurement_theta_min 2.2
_cell_volume 1496.9(8)
_computing_structure_refinement 'SHELXL-2018/3 (Sheldrick, 2018)'
_computing_structure_solution 'SHELXT 2014/5 (Sheldrick, 2014)'
_diffrn_ambient_temperature 150(2)
_diffrn_measured_fraction_theta_full 1.000
_diffrn_measured_fraction_theta_max 0.991
_diffrn_measurement_device_type 'Rigaku Mercury375R (2x2 bin mode)'
_diffrn_measurement_method 'profile data from \w-scans'
_diffrn_radiation_type MoK\a
_diffrn_radiation_wavelength 0.71075
_diffrn_reflns_av_R_equivalents 0.1507
_diffrn_reflns_av_unetI/netI 0.1374
_diffrn_reflns_Laue_measured_fraction_full 1.000
_diffrn_reflns_Laue_measured_fraction_max 0.991
_diffrn_reflns_limit_h_max 12
_diffrn_reflns_limit_h_min -12
_diffrn_reflns_limit_k_max 12
_diffrn_reflns_limit_k_min -12
_diffrn_reflns_limit_l_max 22
_diffrn_reflns_limit_l_min -22
_diffrn_reflns_number 15055
_diffrn_reflns_point_group_measured_fraction_full 1.000
_diffrn_reflns_point_group_measured_fraction_max 0.991
_diffrn_reflns_theta_full 25.242
_diffrn_reflns_theta_max 27.494
_diffrn_reflns_theta_min 2.281
_diffrn_source 'Sealed Tube'
_exptl_absorpt_coefficient_mu 0.436
_exptl_absorpt_correction_T_max 1.000
_exptl_absorpt_correction_T_min 0.613
_exptl_absorpt_correction_type multi-scan
_exptl_absorpt_process_details 'Jacobson, R. (1998) Private communication'
_exptl_crystal_colour Colorless
_exptl_crystal_density_diffrn 1.398
_exptl_crystal_description Prism
_exptl_crystal_F_000 656
_exptl_crystal_size_max 0.200
_exptl_crystal_size_mid 0.200
_exptl_crystal_size_min 0.200
_refine_diff_density_max 1.630
_refine_diff_density_min -1.582
_refine_diff_density_rms 0.294
_refine_ls_extinction_method none
_refine_ls_goodness_of_fit_ref 1.012
_refine_ls_hydrogen_treatment constr
_refine_ls_matrix_type full
_refine_ls_number_parameters 187
_refine_ls_number_reflns 3400
_refine_ls_number_restraints 0
_refine_ls_restrained_S_all 1.012
_refine_ls_R_factor_all 0.1639
_refine_ls_R_factor_gt 0.0791
_refine_ls_shift/su_max 0.000
_refine_ls_shift/su_mean 0.000
_refine_ls_structure_factor_coef Fsqd
_refine_ls_weighting_details 'w=1/[\s^2^(Fo^2^)+(0.2000P)^2^] where P=(Fo^2^+2Fc^2^)/3'
_refine_ls_weighting_scheme calc
_refine_ls_wR_factor_gt 0.1969
_refine_ls_wR_factor_ref 0.3390
_reflns_Friedel_coverage 0.000
_reflns_number_gt 1828
_reflns_number_total 3400
_reflns_threshold_expression 'I > 2\s(I)'
_cod_data_source_file yc5029.cif
_cod_data_source_block 26CRES-TMP
_cod_depositor_comments
;
The following automatic conversions were performed:

data item '_exptl_absorpt_correction_type' value 'Multi-scan' was
changed to 'multi-scan' in accordance with the
/home/data/users/saulius/crontab/automatic-downloads/rss-feeds/IUCr/lib/dictionaries/cif_core.dic
dictionary named 'cif_core.dic' version 2.4.2 last updated on
2011-04-26.

Automatic conversion script
Id: cif_fix_values 7556 2019-12-06 15:28:31Z antanas 

 Adding full bibliography for 1560041--1560072.cif.
;
_cod_original_cell_volume 1497.0(8)
_cod_original_sg_symbol_H-M 'P 21/n'
_cod_database_code 1560066
_shelx_shelxl_version_number 2018/3
_shelx_space_group_comment
;
The symmetry employed for this shelxl refinement is uniquely defined
by the following loop, which should always be used as a source of
symmetry information in preference to the above space-group names.
They are only intended as comments.
;
_shelx_estimated_absorpt_t_min 0.918
_shelx_estimated_absorpt_t_max 0.918

loop_
_space_group_symop_operation_xyz
'x, y, z'
'-x+1/2, y+1/2, -z+1/2'
'-x, -y, -z'
'x-1/2, -y-1/2, z-1/2'

loop_
_atom_site_label
_atom_site_type_symbol
_atom_site_fract_x
_atom_site_fract_y
_atom_site_fract_z
_atom_site_U_iso_or_equiv
_atom_site_adp_type
_atom_site_occupancy
_atom_site_site_symmetry_order
_atom_site_calc_flag
_atom_site_refinement_flags_posn
_atom_site_refinement_flags_adp
_atom_site_refinement_flags_occupancy
_atom_site_disorder_assembly
_atom_site_disorder_group
Cl1 Cl 0.52858(14) -0.11638(13) 0.24050(7) 0.0358(4) Uani 1 1 d . . . . .
Cl2 Cl 1.08751(13) 0.06257(12) 0.37253(7) 0.0355(4) Uani 1 1 d . . . . .
O1 O 0.4420(4) 0.1124(3) 0.3340(2) 0.0349(9) Uani 1 1 d . . . . .
H1 H 0.421413 0.187826 0.352249 0.052 Uiso 1 1 calc R U . . .
O2 O 0.9414(3) 0.2674(4) 0.4518(2) 0.0329(8) Uani 1 1 d . . . . .
H2 H 0.897244 0.333702 0.466265 0.049 Uiso 1 1 calc R U . . .
N1 N 0.3674(4) 0.3345(4) 0.4217(2) 0.0274(8) Uani 1 1 d . . . . .
N2 N 0.2101(4) 0.5320(4) 0.4841(2) 0.0280(9) Uani 1 1 d . . . . .
C12 C 0.2528(5) 0.4096(5) 0.5218(3) 0.0265(10) Uani 1 1 d . . . . .
C13 C 0.3321(5) 0.3089(5) 0.4898(3) 0.0289(10) Uani 1 1 d . . . . .
C6 C 0.6893(5) 0.1942(5) 0.3933(3) 0.0281(10) Uani 1 1 d . . . . .
H6 H 0.652073 0.262907 0.421317 0.034 Uiso 1 1 calc R U . . .
C5 C 0.8432(5) 0.1829(4) 0.4028(3) 0.0276(10) Uani 1 1 d . . . . .
C4 C 0.8971(5) 0.0766(5) 0.3617(3) 0.0276(10) Uani 1 1 d . . . . .
C1 C 0.5910(5) 0.1044(5) 0.3427(3) 0.0269(10) Uani 1 1 d . . . . .
C3 C 0.8005(5) -0.0123(4) 0.3111(3) 0.0272(10) Uani 1 1 d . . . . .
H3 H 0.837437 -0.081085 0.282939 0.033 Uiso 1 1 calc R U . . .
C2 C 0.6485(5) 0.0009(4) 0.3020(3) 0.0279(10) Uani 1 1 d . . . . .
C9 C 0.2467(5) 0.5584(4) 0.4171(3) 0.0260(10) Uani 1 1 d . . . . .
C8 C 0.3261(5) 0.4584(5) 0.3847(3) 0.0269(10) Uani 1 1 d . . . . .
C11 C 0.2102(6) 0.3831(5) 0.5972(3) 0.0361(12) Uani 1 1 d . . . . .
H11A H 0.156628 0.463642 0.609485 0.054 Uiso 1 1 calc R U . . .
H11B H 0.298005 0.368715 0.638190 0.054 Uiso 1 1 calc R U . . .
H11C H 0.148808 0.299781 0.592164 0.054 Uiso 1 1 calc R U . . .
C10 C 0.1954(6) 0.6975(5) 0.3759(3) 0.0369(12) Uani 1 1 d . . . . .
H10A H 0.121759 0.678620 0.328574 0.055 Uiso 1 1 calc R U . . .
H10B H 0.278286 0.745189 0.363788 0.055 Uiso 1 1 calc R U . . .
H10C H 0.153664 0.756832 0.409364 0.055 Uiso 1 1 calc R U . . .
C14 C 0.3817(6) 0.1705(5) 0.5297(3) 0.0411(13) Uani 1 1 d . . . . .
H14A H 0.430699 0.114848 0.497862 0.062 Uiso 1 1 calc R U . . .
H14B H 0.297150 0.119211 0.537486 0.062 Uiso 1 1 calc R U . . .
H14C H 0.449008 0.188528 0.579304 0.062 Uiso 1 1 calc R U . . .
C7 C 0.3682(6) 0.4853(5) 0.3096(3) 0.0368(11) Uani 1 1 d . . . . .
H7A H 0.429369 0.408784 0.299545 0.055 Uiso 1 1 calc R U . . .
H7B H 0.421977 0.573250 0.313151 0.055 Uiso 1 1 calc R U . . .
H7C H 0.280308 0.491193 0.267889 0.055 Uiso 1 1 calc R U . . .

loop_
_atom_site_aniso_label
_atom_site_aniso_U_11
_atom_site_aniso_U_22
_atom_site_aniso_U_33
_atom_site_aniso_U_23
_atom_site_aniso_U_13
_atom_site_aniso_U_12
Cl1 0.0367(8) 0.0308(7) 0.0388(8) -0.0107(4) 0.0068(6) -0.0004(5)
Cl2 0.0291(7) 0.0328(8) 0.0468(8) -0.0050(5) 0.0134(6) 0.0057(5)
O1 0.0299(18) 0.0326(19) 0.043(2) -0.0117(15) 0.0104(16) 0.0016(14)
O2 0.0277(17) 0.0285(18) 0.0422(19) -0.0123(14) 0.0079(15) 0.0029(14)
N1 0.0244(18) 0.0238(18) 0.035(2) -0.0012(15) 0.0089(16) 0.0029(15)
N2 0.0264(19) 0.0247(19) 0.033(2) -0.0042(15) 0.0070(16) 0.0003(15)
C12 0.024(2) 0.029(2) 0.027(2) -0.0059(17) 0.0074(18) 0.0002(18)
C13 0.027(2) 0.025(2) 0.033(2) -0.0032(17) 0.0048(19) 0.0033(18)
C6 0.031(2) 0.024(2) 0.031(2) -0.0068(17) 0.0125(19) 0.0047(18)
C5 0.030(2) 0.023(2) 0.030(2) -0.0020(17) 0.0074(19) 0.0042(18)
C4 0.029(2) 0.024(2) 0.032(2) -0.0009(17) 0.0121(19) 0.0062(18)
C1 0.030(2) 0.022(2) 0.030(2) -0.0014(17) 0.0099(19) 0.0035(17)
C3 0.033(2) 0.021(2) 0.030(2) -0.0041(17) 0.0130(19) 0.0041(18)
C2 0.034(2) 0.021(2) 0.029(2) -0.0054(16) 0.0073(19) 0.0003(18)
C9 0.023(2) 0.023(2) 0.030(2) -0.0037(16) 0.0042(18) -0.0022(17)
C8 0.021(2) 0.026(2) 0.032(2) 0.0008(17) 0.0046(18) -0.0003(17)
C11 0.036(3) 0.038(3) 0.035(3) -0.003(2) 0.011(2) 0.003(2)
C10 0.045(3) 0.025(2) 0.043(3) 0.006(2) 0.014(2) 0.006(2)
C14 0.051(3) 0.034(3) 0.041(3) 0.007(2) 0.018(2) 0.019(2)
C7 0.035(3) 0.037(3) 0.043(3) 0.005(2) 0.019(2) 0.003(2)

loop_
_atom_type_symbol
_atom_type_description
_atom_type_scat_dispersion_real
_atom_type_scat_dispersion_imag
_atom_type_scat_source
C C 0.0033 0.0016 'International Tables Vol C Tables 4.2.6.8 and 6.1.1.4'
H H 0.0000 0.0000 'International Tables Vol C Tables 4.2.6.8 and 6.1.1.4'
Cl Cl 0.1484 0.1585 'International Tables Vol C Tables 4.2.6.8 and 6.1.1.4'
N N 0.0061 0.0033 'International Tables Vol C Tables 4.2.6.8 and 6.1.1.4'
O O 0.0106 0.0060 'International Tables Vol C Tables 4.2.6.8 and 6.1.1.4'

loop_
_geom_angle_atom_site_label_1
_geom_angle_atom_site_label_2
_geom_angle_atom_site_label_3
_geom_angle
_geom_angle_site_symmetry_1
_geom_angle_site_symmetry_3
_geom_angle_publ_flag
C1 O1 H1 109.5 . . ?
C5 O2 H2 109.5 . . ?
C13 N1 C8 119.1(4) . . ?
C9 N2 C12 119.5(4) . . ?
N2 C12 C13 120.0(4) . . ?
N2 C12 C11 118.3(4) . . ?
C13 C12 C11 121.6(4) . . ?
N1 C13 C12 120.5(4) . . ?
N1 C13 C14 117.5(4) . . ?
C12 C13 C14 122.0(4) . . ?
C1 C6 C5 121.4(4) . . ?
C1 C6 H6 119.3 . . ?
C5 C6 H6 119.3 . . ?
O2 C5 C4 118.7(4) . . ?
O2 C5 C6 122.8(4) . . ?
C4 C5 C6 118.5(4) . . ?
C3 C4 C5 120.5(4) . . ?
C3 C4 Cl2 120.6(3) . . ?
C5 C4 Cl2 118.8(4) . . ?
O1 C1 C2 119.3(4) . . ?
O1 C1 C6 122.0(4) . . ?
C2 C1 C6 118.6(4) . . ?
C4 C3 C2 120.2(4) . . ?
C4 C3 H3 119.9 . . ?
C2 C3 H3 119.9 . . ?
C3 C2 C1 120.8(4) . . ?
C3 C2 Cl1 119.6(3) . . ?
C1 C2 Cl1 119.7(4) . . ?
N2 C9 C8 120.8(4) . . ?
N2 C9 C10 117.9(4) . . ?
C8 C9 C10 121.3(4) . . ?
N1 C8 C9 120.0(4) . . ?
N1 C8 C7 118.2(4) . . ?
C9 C8 C7 121.8(4) . . ?
C12 C11 H11A 109.5 . . ?
C12 C11 H11B 109.5 . . ?
H11A C11 H11B 109.5 . . ?
C12 C11 H11C 109.5 . . ?
H11A C11 H11C 109.5 . . ?
H11B C11 H11C 109.5 . . ?
C9 C10 H10A 109.5 . . ?
C9 C10 H10B 109.5 . . ?
H10A C10 H10B 109.5 . . ?
C9 C10 H10C 109.5 . . ?
H10A C10 H10C 109.5 . . ?
H10B C10 H10C 109.5 . . ?
C13 C14 H14A 109.5 . . ?
C13 C14 H14B 109.5 . . ?
H14A C14 H14B 109.5 . . ?
C13 C14 H14C 109.5 . . ?
H14A C14 H14C 109.5 . . ?
H14B C14 H14C 109.5 . . ?
C8 C7 H7A 109.5 . . ?
C8 C7 H7B 109.5 . . ?
H7A C7 H7B 109.5 . . ?
C8 C7 H7C 109.5 . . ?
H7A C7 H7C 109.5 . . ?
H7B C7 H7C 109.5 . . ?

loop_
_geom_bond_atom_site_label_1
_geom_bond_atom_site_label_2
_geom_bond_distance
_geom_bond_site_symmetry_2
_geom_bond_publ_flag
Cl1 C2 1.746(5) . ?
Cl2 C4 1.739(5) . ?
O1 C1 1.359(6) . ?
O1 H1 0.8200 . ?
O2 C5 1.353(5) . ?
O2 H2 0.8200 . ?
N1 C13 1.344(6) . ?
N1 C8 1.344(6) . ?
N2 C9 1.332(6) . ?
N2 C12 1.339(6) . ?
C12 C13 1.400(6) . ?
C12 C11 1.499(6) . ?
C13 C14 1.497(6) . ?
C6 C1 1.396(6) . ?
C6 C5 1.404(6) . ?
C6 H6 0.9300 . ?
C5 C4 1.398(6) . ?
C4 C3 1.383(6) . ?
C1 C2 1.390(6) . ?
C3 C2 1.390(6) . ?
C3 H3 0.9300 . ?
C9 C8 1.399(6) . ?
C9 C10 1.515(6) . ?
C8 C7 1.493(7) . ?
C11 H11A 0.9600 . ?
C11 H11B 0.9600 . ?
C11 H11C 0.9600 . ?
C10 H10A 0.9600 . ?
C10 H10B 0.9600 . ?
C10 H10C 0.9600 . ?
C14 H14A 0.9600 . ?
C14 H14B 0.9600 . ?
C14 H14C 0.9600 . ?
C7 H7A 0.9600 . ?
C7 H7B 0.9600 . ?
C7 H7C 0.9600 . ?
